data_2217152
loop_
_publ_author_name
'Nguyen, Quang Trung'
'Jeong, Jong Hwa'

_publ_section_title
;
 Bis(3,5-dimethylpyrazol-1-yl)acetic acid
;
_journal_coeditor_code KJ2077
_journal_issue 1
_journal_name_full 'Acta Crystallographica Section E'
_journal_page_first o319
_journal_page_last o319
_journal_paper_doi 10.1107/S1600536807066391
_journal_volume 64
_journal_year 2008
_chemical_formula_iupac 'C12 H16 N4 O2'
_chemical_formula_moiety 'C12 H16 N4 O2'
_chemical_formula_sum 'C12 H16 N4 O2'
_chemical_formula_weight 248.29
_chemical_name_systematic
;
Bis(3,5-dimethylpyrazol-1-yl)acetic acid
;
_space_group_IT_number 14
_symmetry_cell_setting monoclinic
_symmetry_space_group_name_Hall '-P 2ybc'
_symmetry_space_group_name_H-M 'P 1 21/c 1'
_atom_sites_solution_hydrogens geom
_atom_sites_solution_primary direct
_atom_sites_solution_secondary difmap
_audit_creation_method SHELXL97
_cell_angle_alpha 90.00
_cell_angle_beta 114.576(7)
_cell_angle_gamma 90.00
_cell_formula_units_Z 4
_cell_length_a 8.4317(8)
_cell_length_b 18.8569(16)
_cell_length_c 8.6083(7)
_cell_measurement_reflns_used 25
_cell_measurement_temperature 293(2)
_cell_measurement_theta_max 11.56
_cell_measurement_theta_min 9.26
_cell_volume 1244.7(2)
_computing_cell_refinement 'CAD-4 Software (Enraf--Nonius, 1989)'
_computing_data_collection 'CAD-4 Software (Enraf--Nonius, 1989)'
_computing_data_reduction 'XCAD (McArdle, 1999)'
_computing_molecular_graphics 'ORTEP-3 for Windows (Farrugia, 1997)'
_computing_publication_material 'SHELXL97 (Sheldrick, 1997)'
_computing_structure_refinement 'SHELXL97 (Sheldrick, 1997)'
_computing_structure_solution 'SHELXS97 (Sheldrick, 1997)'
_diffrn_ambient_temperature 293(2)
_diffrn_measured_fraction_theta_full 0.999
_diffrn_measured_fraction_theta_max 0.999
_diffrn_measurement_device_type 'Enraf--Nonius CAD-4 four-circle'
_diffrn_measurement_method \w/2\q
_diffrn_radiation_monochromator graphite
_diffrn_radiation_source 'fine-focus sealed tube'
_diffrn_radiation_type MoK\a
_diffrn_radiation_wavelength 0.71073
_diffrn_reflns_av_R_equivalents 0.0066
_diffrn_reflns_av_sigmaI/netI 0.0227
_diffrn_reflns_limit_h_max 10
_diffrn_reflns_limit_h_min 0
_diffrn_reflns_limit_k_max 22
_diffrn_reflns_limit_k_min 0
_diffrn_reflns_limit_l_max 9
_diffrn_reflns_limit_l_min -10
_diffrn_reflns_number 2526
_diffrn_reflns_theta_full 25.46
_diffrn_reflns_theta_max 25.46
_diffrn_reflns_theta_min 2.82
_diffrn_standards_decay_% 0.2
_diffrn_standards_interval_time 60
_diffrn_standards_number 3
_exptl_absorpt_coefficient_mu 0.094
_exptl_absorpt_correction_type none
_exptl_crystal_colour colourless
_exptl_crystal_density_diffrn 1.325
_exptl_crystal_density_method 'not measured'
_exptl_crystal_description block
_exptl_crystal_F_000 528
_exptl_crystal_size_max 0.50
_exptl_crystal_size_mid 0.40
_exptl_crystal_size_min 0.35
_refine_diff_density_max 0.231
_refine_diff_density_min -0.257
_refine_ls_extinction_method none
_refine_ls_goodness_of_fit_ref 1.078
_refine_ls_hydrogen_treatment mixed
_refine_ls_matrix_type full
_refine_ls_number_parameters 171
_refine_ls_number_reflns 2305
_refine_ls_number_restraints 0
_refine_ls_restrained_S_all 1.078
_refine_ls_R_factor_all 0.0504
_refine_ls_R_factor_gt 0.0397
_refine_ls_shift/su_max 0.000
_refine_ls_shift/su_mean 0.000
_refine_ls_structure_factor_coef Fsqd
_refine_ls_weighting_details 'calc w = 1/[\s^2^(Fo^2^)+(0.0687P)^2^+0.2835P] where P=(Fo^2^+2Fc^2^)/3'
_refine_ls_weighting_scheme calc
_refine_ls_wR_factor_gt 0.1156
_refine_ls_wR_factor_ref 0.1197
_reflns_number_gt 1924
_reflns_number_total 2305
_reflns_threshold_expression I>2\s(I)
_cod_data_source_file kj2077.cif
_cod_data_source_block I
_cod_original_cell_volume 1244.69(19)
_cod_original_sg_symbol_H-M 'P 21/c'
_cod_database_code 2217152
_cod_database_fobs_code 2217152

loop_
_symmetry_equiv_pos_as_xyz
'x, y, z'
'x, -y+1/2, z+1/2'
'-x, -y, -z'
'-x, y-1/2, -z-1/2'

loop_
_atom_site_type_symbol
_atom_site_label
_atom_site_fract_x
_atom_site_fract_y
_atom_site_fract_z
_atom_site_U_iso_or_equiv
_atom_site_adp_type
_atom_site_calc_flag
_atom_site_refinement_flags
_atom_site_occupancy
C C1 0.01420(18) 0.19070(8) 0.40486(18) 0.0328(3) Uani d . 1
H H1A 0.0399 0.2115 0.3135 0.039 Uiso calc R 1
N N1 0.17999(15) 0.17643(7) 0.54704(15) 0.0337(3) Uani d . 1
N N2 0.19887(16) 0.18728(7) 0.71087(15) 0.0363(3) Uani d . 1
C C2 0.36285(19) 0.16958(8) 0.80788(19) 0.0342(3) Uani d . 1
C C3 0.4348(2) 0.17514(10) 0.9979(2) 0.0444(4) Uani d . 1
H H3A 0.3425 0.1868 1.0313 0.067 Uiso calc R 1
H H3B 0.5223 0.2115 1.0366 0.067 Uiso calc R 1
H H3C 0.4858 0.1306 1.0481 0.067 Uiso calc R 1
C C4 0.4481(2) 0.14729(9) 0.7074(2) 0.0389(4) Uani d . 1
H H4A 0.5633 0.1323 0.7462 0.047 Uiso calc R 1
C C5 0.3290(2) 0.15185(8) 0.5408(2) 0.0359(4) Uani d . 1
C C6 0.3447(2) 0.13593(11) 0.3783(2) 0.0521(5) Uani d . 1
H H6A 0.2877 0.0918 0.3328 0.078 Uiso calc R 1
H H6B 0.4657 0.1326 0.4000 0.078 Uiso calc R 1
H H6C 0.2908 0.1732 0.2975 0.078 Uiso calc R 1
N N3 -0.08641(16) 0.12648(7) 0.33639(15) 0.0332(3) Uani d . 1
N N4 -0.10877(16) 0.10578(7) 0.17637(15) 0.0341(3) Uani d . 1
C C7 -0.1927(2) 0.04440(8) 0.1485(2) 0.0380(4) Uani d . 1
C C8 -0.2378(3) 0.00510(10) -0.0153(2) 0.0554(5) Uani d . 1
H H8A -0.1900 0.0296 -0.0838 0.083 Uiso calc R 1
H H8B -0.3623 0.0023 -0.0763 0.083 Uiso calc R 1
H H8C -0.1900 -0.0419 0.0089 0.083 Uiso calc R 1
C C9 -0.2243(2) 0.02556(9) 0.2895(2) 0.0435(4) Uani d . 1
H H9A -0.2817 -0.0150 0.3004 0.052 Uiso calc R 1
C C10 -0.15508(19) 0.07794(8) 0.4088(2) 0.0379(4) Uani d . 1
C C11 -0.1488(3) 0.08317(11) 0.5835(2) 0.0524(5) Uani d . 1
H H11A -0.0345 0.0981 0.6619 0.079 Uiso calc R 1
H H11B -0.1743 0.0377 0.6178 0.079 Uiso calc R 1
H H11C -0.2335 0.1171 0.5838 0.079 Uiso calc R 1
C C12 -0.0880(2) 0.24644(8) 0.45592(19) 0.0379(4) Uani d . 1
O O1 -0.22573(17) 0.23504(8) 0.4587(2) 0.0652(4) Uani d . 1
O O2 -0.00521(16) 0.30749(6) 0.49036(15) 0.0442(3) Uani d . 1
H H2 -0.052(3) 0.3382(14) 0.551(3) 0.081(7) Uiso d . 1

loop_
_atom_site_aniso_label
_atom_site_aniso_U_11
_atom_site_aniso_U_22
_atom_site_aniso_U_33
_atom_site_aniso_U_12
_atom_site_aniso_U_13
_atom_site_aniso_U_23
C1 0.0339(8) 0.0349(8) 0.0287(7) -0.0003(6) 0.0123(6) 0.0000(6)
N1 0.0312(6) 0.0405(7) 0.0293(6) 0.0031(5) 0.0126(5) -0.0017(5)
N2 0.0350(7) 0.0436(7) 0.0308(6) 0.0018(5) 0.0141(5) -0.0015(5)
C2 0.0332(8) 0.0334(7) 0.0345(8) -0.0007(6) 0.0126(6) 0.0020(6)
C3 0.0430(9) 0.0520(10) 0.0347(8) 0.0046(7) 0.0127(7) 0.0033(7)
C4 0.0326(8) 0.0428(8) 0.0412(8) 0.0068(6) 0.0154(6) 0.0044(7)
C5 0.0360(8) 0.0351(8) 0.0395(8) 0.0031(6) 0.0187(7) 0.0009(6)
C6 0.0519(10) 0.0673(12) 0.0419(9) 0.0139(9) 0.0242(8) -0.0018(8)
N3 0.0350(7) 0.0345(7) 0.0312(6) -0.0013(5) 0.0149(5) 0.0007(5)
N4 0.0360(7) 0.0339(7) 0.0306(6) -0.0017(5) 0.0121(5) -0.0009(5)
C7 0.0373(8) 0.0312(7) 0.0394(8) -0.0002(6) 0.0100(6) 0.0009(6)
C8 0.0637(12) 0.0465(10) 0.0476(10) -0.0099(9) 0.0147(9) -0.0102(8)
C9 0.0408(9) 0.0371(8) 0.0502(10) -0.0053(7) 0.0165(7) 0.0064(7)
C10 0.0333(8) 0.0412(9) 0.0399(8) 0.0027(6) 0.0160(6) 0.0077(6)
C11 0.0513(10) 0.0659(12) 0.0472(10) -0.0005(9) 0.0277(8) 0.0084(8)
C12 0.0355(8) 0.0407(8) 0.0332(8) 0.0044(6) 0.0101(6) -0.0002(6)
O1 0.0395(7) 0.0564(8) 0.1023(12) 0.0023(6) 0.0320(7) -0.0173(8)
O2 0.0562(7) 0.0363(6) 0.0463(6) 0.0003(5) 0.0276(6) -0.0049(5)

loop_
_atom_type_symbol
_atom_type_description
_atom_type_scat_dispersion_real
_atom_type_scat_dispersion_imag
_atom_type_scat_source
C C 0.0033 0.0016 'International Tables Vol C Tables 4.2.6.8 and 6.1.1.4'
N N 0.0061 0.0033 'International Tables Vol C Tables 4.2.6.8 and 6.1.1.4'
O O 0.0106 0.0060 'International Tables Vol C Tables 4.2.6.8 and 6.1.1.4'
H H 0.0000 0.0000 'International Tables Vol C Tables 4.2.6.8 and 6.1.1.4'

loop_
_geom_angle_atom_site_label_1
_geom_angle_atom_site_label_2
_geom_angle_atom_site_label_3
_geom_angle
N1 C1 N3 112.50(12)
N1 C1 C12 110.15(11)
N3 C1 C12 112.56(12)
N1 C1 H1A 107.1
N3 C1 H1A 107.1
C12 C1 H1A 107.1
C5 N1 N2 112.22(12)
C5 N1 C1 127.72(12)
N2 N1 C1 120.06(11)
C2 N2 N1 104.80(12)
N2 C2 C4 110.80(13)
N2 C2 C3 120.94(14)
C4 C2 C3 128.26(14)
C2 C3 H3A 109.5
C2 C3 H3B 109.5
H3A C3 H3B 109.5
C2 C3 H3C 109.5
H3A C3 H3C 109.5
H3B C3 H3C 109.5
C5 C4 C2 106.67(14)
C5 C4 H4A 126.7
C2 C4 H4A 126.7
N1 C5 C4 105.51(13)
N1 C5 C6 123.35(14)
C4 C5 C6 131.13(15)
C5 C6 H6A 109.5
C5 C6 H6B 109.5
H6A C6 H6B 109.5
C5 C6 H6C 109.5
H6A C6 H6C 109.5
H6B C6 H6C 109.5
C10 N3 N4 111.21(12)
C10 N3 C1 131.29(12)
N4 N3 C1 117.30(11)
C7 N4 N3 105.74(12)
N4 C7 C9 110.26(14)
N4 C7 C8 120.71(15)
C9 C7 C8 129.02(15)
C7 C8 H8A 109.5
C7 C8 H8B 109.5
H8A C8 H8B 109.5
C7 C8 H8C 109.5
H8A C8 H8C 109.5
H8B C8 H8C 109.5
C10 C9 C7 107.06(14)
C10 C9 H9A 126.5
C7 C9 H9A 126.5
N3 C10 C9 105.72(14)
N3 C10 C11 125.07(15)
C9 C10 C11 129.20(15)
C10 C11 H11A 109.5
C10 C11 H11B 109.5
H11A C11 H11B 109.5
C10 C11 H11C 109.5
H11A C11 H11C 109.5
H11B C11 H11C 109.5
O1 C12 O2 125.75(15)
O1 C12 C1 123.40(15)
O2 C12 C1 110.83(13)
C12 O2 H2 110.3(15)

loop_
_geom_bond_atom_site_label_1
_geom_bond_atom_site_label_2
_geom_bond_distance
C1 N1 1.4496(18)
C1 N3 1.4551(19)
C1 C12 1.535(2)
C1 H1A 0.9800
N1 C5 1.3608(19)
N1 N2 1.3673(17)
N2 C2 1.327(2)
C2 C4 1.400(2)
C2 C3 1.493(2)
C3 H3A 0.9600
C3 H3B 0.9600
C3 H3C 0.9600
C4 C5 1.369(2)
C4 H4A 0.9300
C5 C6 1.489(2)
C6 H6A 0.9600
C6 H6B 0.9600
C6 H6C 0.9600
N3 C10 1.3644(19)
N3 N4 1.3673(17)
N4 C7 1.325(2)
C7 C9 1.392(2)
C7 C8 1.496(2)
C8 H8A 0.9600
C8 H8B 0.9600
C8 H8C 0.9600
C9 C10 1.369(2)
C9 H9A 0.9300
C10 C11 1.486(2)
C11 H11A 0.9600
C11 H11B 0.9600
C11 H11C 0.9600
C12 O1 1.1910(19)
C12 O2 1.315(2)
O2 H2 0.97(3)

loop_
_geom_hbond_atom_site_label_D
_geom_hbond_atom_site_label_H
_geom_hbond_atom_site_label_A
_geom_hbond_site_symmetry_A
_geom_hbond_distance_DH
_geom_hbond_distance_HA
_geom_hbond_distance_DA
_geom_hbond_angle_DHA
O2 H2 N4 2 0.97(3) 1.71(3) 2.676(2) 172(3)

loop_
_geom_torsion_atom_site_label_1
_geom_torsion_atom_site_label_2
_geom_torsion_atom_site_label_3
_geom_torsion_atom_site_label_4
_geom_torsion
N3 C1 N1 C5 78.86(18)
C12 C1 N1 C5 -154.68(15)
N3 C1 N1 N2 -100.73(15)
C12 C1 N1 N2 25.73(18)
C5 N1 N2 C2 0.43(17)
C1 N1 N2 C2 -179.92(13)
N1 N2 C2 C4 -0.27(17)
N1 N2 C2 C3 179.31(14)
N2 C2 C4 C5 0.02(19)
C3 C2 C4 C5 -179.52(15)
N2 N1 C5 C4 -0.42(17)
C1 N1 C5 C4 179.97(14)
N2 N1 C5 C6 -179.67(15)
C1 N1 C5 C6 0.7(2)
C2 C4 C5 N1 0.24(17)
C2 C4 C5 C6 179.40(17)
N1 C1 N3 C10 62.62(19)
C12 C1 N3 C10 -62.5(2)
N1 C1 N3 N4 -111.63(13)
C12 C1 N3 N4 123.21(13)
C10 N3 N4 C7 0.43(16)
C1 N3 N4 C7 175.80(12)
N3 N4 C7 C9 -0.02(16)
N3 N4 C7 C8 -179.15(14)
N4 C7 C9 C10 -0.39(18)
C8 C7 C9 C10 178.65(16)
N4 N3 C10 C9 -0.66(17)
C1 N3 C10 C9 -175.19(14)
N4 N3 C10 C11 178.27(14)
C1 N3 C10 C11 3.7(3)
C7 C9 C10 N3 0.62(18)
C7 C9 C10 C11 -178.25(16)
N1 C1 C12 O1 -117.82(17)
N3 C1 C12 O1 8.6(2)
N1 C1 C12 O2 63.93(16)
N3 C1 C12 O2 -169.64(12)

loop_
_cod_related_entry_id
_cod_related_entry_database
_cod_related_entry_code
1 ChemSpider 4401964
